data_4324875
loop_
_publ_author_name
'Kyle D. Wells'
'Robert McDonald'
'Michael J. Ferguson'
'Martin Cowie'

_publ_contact_author_address
; Department of Chemistry
  University of Alberta
  Edmonton, Alberta T6G 2G2
  Canada
;
_publ_contact_author_email martin.cowie@ualberta.ca
_publ_contact_author_fax 1(780)4928231
_publ_contact_author_name 'Dr. Martin Cowie'
_publ_contact_author_phone 1(780)4925581
_publ_section_title
;
 Unusual Ligand Transformations Initiated by dppm Deprotonation in
 Methylene-Bridged Rh/Os Complexes
;
_journal_name_full 'Inorganic Chemistry'
_journal_page_first 3523
_journal_page_last 3538
_journal_paper_doi 10.1021/ic102470j
_journal_volume 50
_journal_year 2011
_chemical_formula_sum 'C59 H57 O3 Os P4 Rh'
_chemical_formula_weight 1231.04
_chemical_name_systematic
; 
 ? 
;
_space_group_IT_number 14
_symmetry_cell_setting monoclinic
_symmetry_space_group_name_Hall '-P 2yn'
_symmetry_space_group_name_H-M 'P 1 21/n 1'
_atom_sites_solution_hydrogens geom
_atom_sites_solution_primary direct
_atom_sites_solution_secondary difmap
_audit_creation_method SHELXL-97
_cell_angle_alpha 90.00
_cell_angle_beta 93.890(2)
_cell_angle_gamma 90.00
_cell_formula_units_Z 4
_cell_length_a 15.276(2)
_cell_length_b 18.850(3)
_cell_length_c 18.317(2)
_cell_measurement_reflns_used 6841
_cell_measurement_temperature 193(2)
_cell_measurement_theta_max 27.48
_cell_measurement_theta_min 2.10
_cell_volume 5262.3(12)
_computing_cell_refinement 'Bruker SAINT'
_computing_data_collection 'Bruker SMART'
_computing_data_reduction 'Bruker SAINT'
_computing_molecular_graphics 'Bruker SHELXTL'
_computing_publication_material 'Bruker SHELXTL'
_computing_structure_refinement 'SHELXL-97 (Sheldrick, 2008)'
_computing_structure_solution 'SIR-97 (Altomare, 1999)'
_diffrn_ambient_temperature 193(2)
_diffrn_measured_fraction_theta_full 0.997
_diffrn_measured_fraction_theta_max 0.997
_diffrn_measurement_device_type 'CCD area detector'
_diffrn_measurement_method '\w scans'
_diffrn_radiation_monochromator graphite
_diffrn_radiation_source 'fine-focus sealed tube'
_diffrn_radiation_type MoK\a
_diffrn_radiation_wavelength 0.71073
_diffrn_reflns_av_R_equivalents 0.0345
_diffrn_reflns_av_sigmaI/netI 0.0282
_diffrn_reflns_limit_h_max 19
_diffrn_reflns_limit_h_min -19
_diffrn_reflns_limit_k_max 24
_diffrn_reflns_limit_k_min -24
_diffrn_reflns_limit_l_max 23
_diffrn_reflns_limit_l_min -23
_diffrn_reflns_number 44909
_diffrn_reflns_theta_full 27.52
_diffrn_reflns_theta_max 27.52
_diffrn_reflns_theta_min 1.55
_exptl_absorpt_coefficient_mu 2.892
_exptl_absorpt_correction_T_max 0.4198
_exptl_absorpt_correction_T_min 0.2815
_exptl_absorpt_correction_type multi-scan
_exptl_absorpt_process_details 'SADABS (Sheldrick, 2008)'
_exptl_crystal_colour yellow
_exptl_crystal_density_diffrn 1.554
_exptl_crystal_description block
_exptl_crystal_F_000 2464
_exptl_crystal_size_max 0.51
_exptl_crystal_size_mid 0.38
_exptl_crystal_size_min 0.30
_refine_diff_density_max 2.622
_refine_diff_density_min -1.444
_refine_diff_density_rms 0.152
_refine_ls_extinction_method none
_refine_ls_goodness_of_fit_ref 1.084
_refine_ls_hydrogen_treatment constr
_refine_ls_matrix_type full
_refine_ls_number_parameters 618
_refine_ls_number_reflns 12079
_refine_ls_number_restraints 15
_refine_ls_restrained_S_all 1.086
_refine_ls_R_factor_all 0.0396
_refine_ls_R_factor_gt 0.0332
_refine_ls_shift/su_max 0.005
_refine_ls_shift/su_mean 0.000
_refine_ls_structure_factor_coef Fsqd
_refine_ls_weighting_details 'calc w=1/[\s^2^(Fo^2^)+(0.0611P)^2^+4.8221P] where P=(Fo^2^+2Fc^2^)/3'
_refine_ls_weighting_scheme calc
_refine_ls_wR_factor_gt 0.0881
_refine_ls_wR_factor_ref 0.0969
_reflns_number_gt 10669
_reflns_number_total 12079
_reflns_threshold_expression >2sigma(I)
_cod_data_source_file ic102470j_si_002_2.cif
_cod_data_source_block 5
_cod_original_cell_volume 5262.4(12)
_cod_original_sg_symbol_H-M 'P 21/n'
_cod_database_code 4324875

loop_
_symmetry_equiv_pos_as_xyz
'x, y, z'
'-x+1/2, y+1/2, -z+1/2'
'-x, -y, -z'
'x-1/2, -y-1/2, z-1/2'

loop_
_atom_site_label
_atom_site_type_symbol
_atom_site_fract_x
_atom_site_fract_y
_atom_site_fract_z
_atom_site_U_iso_or_equiv
_atom_site_adp_type
_atom_site_occupancy
_atom_site_symmetry_multiplicity
_atom_site_calc_flag
_atom_site_refinement_flags
_atom_site_disorder_assembly
_atom_site_disorder_group
Os Os 0.245719(8) 0.266881(6) 0.072124(6) 0.02544(5) Uani 1 1 d . . .
Rh Rh 0.344390(15) 0.156585(13) 0.134361(13) 0.02543(7) Uani 1 1 d . A .
P1 P 0.17421(5) 0.15839(4) 0.06062(4) 0.02501(16) Uani 1 1 d . A .
P2 P 0.18515(5) 0.17540(4) 0.21558(4) 0.02604(16) Uani 1 1 d . A .
P3 P 0.35886(6) 0.34473(5) 0.11052(5) 0.02973(18) Uani 1 1 d . . .
P4 P 0.47117(5) 0.21080(5) 0.11435(5) 0.03092(18) Uani 1 1 d . . .
O1 O 0.3382(2) 0.23543(18) -0.06586(17) 0.0528(8) Uani 1 1 d . . .
O2 O 0.1135(3) 0.3757(2) 0.0081(2) 0.0746(11) Uani 1 1 d . . .
O3 O 0.4265(2) 0.02648(18) 0.2032(2) 0.0659(9) Uani 1 1 d . A .
C1 C 0.3043(2) 0.2487(2) -0.0135(2) 0.0346(7) Uani 1 1 d . . .
C2 C 0.1624(3) 0.3350(2) 0.0352(2) 0.0424(9) Uani 1 1 d . . .
C3 C 0.3965(2) 0.0769(2) 0.1775(2) 0.0368(8) Uani 1 1 d . . .
C4 C 0.1872(3) 0.26392(16) 0.1810(2) 0.0305(7) Uani 1 1 d . . .
H4A H 0.2222 0.2944 0.2161 0.037 Uiso 1 1 calc R . .
H4B H 0.1267 0.2830 0.1759 0.037 Uiso 1 1 calc R . .
C5 C 0.2119(2) 0.11821(17) 0.14504(17) 0.0254(6) Uani 1 1 d . . .
H5 H 0.2027 0.0661 0.1513 0.031 Uiso 1 1 calc R A .
C6 C 0.4672(2) 0.3077(2) 0.0950(2) 0.0375(8) Uani 1 1 d . A .
H6A H 0.5125 0.3322 0.1269 0.045 Uiso 1 1 calc R . .
H6B H 0.4805 0.3161 0.0435 0.045 Uiso 1 1 calc R . .
C11 C 0.2047(2) 0.09951(19) -0.01213(18) 0.0319(7) Uani 1 1 d . . .
C12 C 0.1737(3) 0.1163(2) -0.0837(2) 0.0446(9) Uani 1 1 d . A .
H12 H 0.1344 0.1550 -0.0923 0.054 Uiso 1 1 calc R . .
C13 C 0.2005(4) 0.0765(3) -0.1426(2) 0.0619(13) Uani 1 1 d . . .
H13 H 0.1796 0.0883 -0.1911 0.074 Uiso 1 1 calc R A .
C14 C 0.2573(3) 0.0199(3) -0.1303(3) 0.0601(13) Uani 1 1 d . A .
H14 H 0.2750 -0.0073 -0.1705 0.072 Uiso 1 1 calc R . .
C15 C 0.2884(3) 0.0028(3) -0.0598(2) 0.0494(10) Uani 1 1 d . . .
H15 H 0.3279 -0.0357 -0.0514 0.059 Uiso 1 1 calc R A .
C16 C 0.2614(2) 0.0425(2) -0.0007(2) 0.0376(8) Uani 1 1 d . A .
H16 H 0.2822 0.0303 0.0477 0.045 Uiso 1 1 calc R . .
C21 C 0.0534(2) 0.15266(19) 0.05236(18) 0.0309(7) Uani 1 1 d . . .
C22 C 0.0023(3) 0.2132(2) 0.0594(3) 0.0444(9) Uani 1 1 d . A .
H22 H 0.0292 0.2586 0.0612 0.053 Uiso 1 1 calc R . .
C23 C -0.0882(3) 0.2072(3) 0.0640(3) 0.0523(11) Uani 1 1 d . . .
H23 H -0.1228 0.2485 0.0691 0.063 Uiso 1 1 calc R A .
C24 C -0.1278(3) 0.1408(3) 0.0609(2) 0.0495(10) Uani 1 1 d . A .
H24 H -0.1894 0.1367 0.0645 0.059 Uiso 1 1 calc R . .
C25 C -0.0775(2) 0.0810(2) 0.0527(2) 0.0430(9) Uani 1 1 d . . .
H25 H -0.1047 0.0357 0.0500 0.052 Uiso 1 1 calc R A .
C26 C 0.0126(2) 0.0866(2) 0.0482(2) 0.0368(8) Uani 1 1 d . A .
H26 H 0.0466 0.0451 0.0424 0.044 Uiso 1 1 calc R . .
C31 C 0.0779(2) 0.15508(19) 0.24778(19) 0.0328(7) Uani 1 1 d . . .
C32 C 0.0357(3) 0.2053(3) 0.2882(3) 0.0549(11) Uani 1 1 d . A .
H32 H 0.0625 0.2501 0.2983 0.066 Uiso 1 1 calc R . .
C33 C -0.0457(4) 0.1904(4) 0.3140(3) 0.0796(19) Uani 1 1 d . . .
H33 H -0.0744 0.2250 0.3415 0.096 Uiso 1 1 calc R A .
C34 C -0.0841(4) 0.1272(4) 0.3002(4) 0.0785(18) Uani 1 1 d . A .
H34 H -0.1395 0.1174 0.3185 0.094 Uiso 1 1 calc R . .
C35 C -0.0441(3) 0.0765(3) 0.2597(3) 0.0597(13) Uani 1 1 d . . .
H35 H -0.0721 0.0322 0.2495 0.072 Uiso 1 1 calc R A .
C36 C 0.0371(2) 0.0907(2) 0.2342(2) 0.0413(8) Uani 1 1 d . A .
H36 H 0.0653 0.0556 0.2069 0.050 Uiso 1 1 calc R . .
C41 C 0.2577(2) 0.16239(19) 0.29694(18) 0.0320(7) Uani 1 1 d . . .
C42 C 0.3080(3) 0.2164(3) 0.3285(2) 0.0506(10) Uani 1 1 d . A .
H42 H 0.3056 0.2624 0.3073 0.061 Uiso 1 1 calc R . .
C43 C 0.3622(4) 0.2039(3) 0.3913(3) 0.0677(15) Uani 1 1 d . . .
H43 H 0.3969 0.2414 0.4124 0.081 Uiso 1 1 calc R A .
C44 C 0.3661(4) 0.1378(3) 0.4230(3) 0.0650(14) Uani 1 1 d . A .
H44 H 0.4033 0.1294 0.4659 0.078 Uiso 1 1 calc R . .
C45 C 0.3154(4) 0.0839(3) 0.3919(3) 0.0654(14) Uani 1 1 d . . .
H45 H 0.3179 0.0380 0.4134 0.079 Uiso 1 1 calc R A .
C46 C 0.2605(3) 0.0958(2) 0.3294(2) 0.0513(10) Uani 1 1 d . A .
H46 H 0.2250 0.0585 0.3089 0.062 Uiso 1 1 calc R . .
C51 C 0.3655(2) 0.42958(19) 0.0616(2) 0.0378(8) Uani 1 1 d . . .
C52 C 0.3269(3) 0.4361(2) -0.0088(3) 0.0545(11) Uani 1 1 d . . .
H52 H 0.2966 0.3969 -0.0312 0.065 Uiso 1 1 calc R . .
C53 C 0.3324(4) 0.4994(3) -0.0467(3) 0.0669(14) Uani 1 1 d . . .
H53 H 0.3061 0.5033 -0.0951 0.080 Uiso 1 1 calc R . .
C54 C 0.3759(4) 0.5568(3) -0.0145(3) 0.0669(14) Uani 1 1 d . . .
H54 H 0.3785 0.6005 -0.0402 0.080 Uiso 1 1 calc R . .
C55 C 0.4154(4) 0.5504(2) 0.0546(3) 0.0636(14) Uani 1 1 d . . .
H55 H 0.4460 0.5897 0.0765 0.076 Uiso 1 1 calc R . .
C56 C 0.4112(3) 0.4873(2) 0.0930(3) 0.0494(10) Uani 1 1 d . . .
H56 H 0.4395 0.4833 0.1406 0.059 Uiso 1 1 calc R . .
C61 C 0.3644(2) 0.37478(18) 0.2050(2) 0.0327(7) Uani 1 1 d . . .
C62 C 0.4345(3) 0.3635(2) 0.2561(2) 0.0440(9) Uani 1 1 d . . .
H62 H 0.4860 0.3406 0.2416 0.053 Uiso 1 1 calc R . .
C63 C 0.4300(3) 0.3853(2) 0.3285(2) 0.0529(11) Uani 1 1 d . . .
H63 H 0.4786 0.3773 0.3627 0.063 Uiso 1 1 calc R . .
C64 C 0.3562(3) 0.4184(2) 0.3509(2) 0.0513(10) Uani 1 1 d . . .
H64 H 0.3532 0.4323 0.4005 0.062 Uiso 1 1 calc R . .
C65 C 0.2859(3) 0.4315(2) 0.3003(2) 0.0424(9) Uani 1 1 d . . .
H65 H 0.2351 0.4552 0.3150 0.051 Uiso 1 1 calc R . .
C66 C 0.2903(2) 0.40972(18) 0.2282(2) 0.0353(7) Uani 1 1 d . . .
H66 H 0.2421 0.4187 0.1939 0.042 Uiso 1 1 calc R . .
C71A C 0.5562(6) 0.2085(6) 0.1904(8) 0.046(6) Uani 0.50 1 d PG A 1
C72A C 0.6398(7) 0.2359(6) 0.1840(7) 0.092(6) Uani 0.50 1 d PG A 1
H72A H 0.6558 0.2539 0.1383 0.110 Uiso 0.50 1 calc PR A 1
C73A C 0.7000(6) 0.2369(7) 0.2444(8) 0.134(9) Uani 0.50 1 d PG A 1
H73A H 0.7571 0.2556 0.2400 0.161 Uiso 0.50 1 calc PR A 1
C74A C 0.6765(11) 0.2106(8) 0.3112(7) 0.109(9) Uani 0.50 1 d PG A 1
H74A H 0.7177 0.2113 0.3525 0.131 Uiso 0.50 1 calc PR A 1
C75A C 0.5929(13) 0.1832(8) 0.3176(7) 0.082(2) Uani 0.50 1 d PG A 1
H75A H 0.5769 0.1652 0.3633 0.099 Uiso 0.50 1 calc PR A 1
C76A C 0.5327(8) 0.1822(6) 0.2572(9) 0.041(2) Uani 0.50 1 d PG A 1
H76A H 0.4756 0.1635 0.2616 0.050 Uiso 0.50 1 calc PR A 1
C71B C 0.5577(6) 0.2006(7) 0.1900(8) 0.056(7) Uani 0.50 1 d PG A 2
C72B C 0.6454(7) 0.1882(8) 0.1784(6) 0.107(7) Uani 0.50 1 d PG A 2
H72B H 0.6641 0.1872 0.1300 0.128 Uiso 0.50 1 calc PR A 2
C73B C 0.7058(6) 0.1774(9) 0.2376(7) 0.167(13) Uani 0.50 1 d PG A 2
H73B H 0.7657 0.1689 0.2296 0.200 Uiso 0.50 1 calc PR A 2
C74B C 0.6785(10) 0.1789(10) 0.3084(6) 0.124(10) Uani 0.50 1 d PG A 2
H74B H 0.7197 0.1714 0.3489 0.149 Uiso 0.50 1 calc PR A 2
C75B C 0.5908(11) 0.1912(8) 0.3201(7) 0.082(2) Uani 0.50 1 d PG A 2
H75B H 0.5721 0.1922 0.3685 0.099 Uiso 0.50 1 calc PR A 2
C76B C 0.5304(7) 0.2021(7) 0.2609(10) 0.041(2) Uani 0.50 1 d PG A 2
H76B H 0.4705 0.2105 0.2688 0.050 Uiso 0.50 1 calc PR A 2
C81 C 0.5250(2) 0.1779(2) 0.0344(2) 0.0359(7) Uani 1 1 d . A .
C82 C 0.4926(3) 0.1161(2) 0.0011(2) 0.0440(9) Uani 1 1 d . . .
H82 H 0.4461 0.0913 0.0217 0.053 Uiso 1 1 calc R A .
C83 C 0.5272(4) 0.0900(3) -0.0619(3) 0.0625(13) Uani 1 1 d . A .
H83 H 0.5040 0.0480 -0.0844 0.075 Uiso 1 1 calc R . .
C84 C 0.5954(4) 0.1255(3) -0.0913(3) 0.0702(15) Uani 1 1 d . . .
H84 H 0.6198 0.1076 -0.1339 0.084 Uiso 1 1 calc R A .
C85 C 0.6281(4) 0.1862(3) -0.0593(3) 0.0694(15) Uani 1 1 d . A .
H85 H 0.6752 0.2103 -0.0799 0.083 Uiso 1 1 calc R . .
C86 C 0.5932(3) 0.2134(3) 0.0032(3) 0.0553(11) Uani 1 1 d . . .
H86 H 0.6159 0.2561 0.0245 0.066 Uiso 1 1 calc R A .
C1SA C 0.2212(13) 0.6544(13) 0.8211(15) 0.182(5) Uiso 0.50 1 d PD B 1
H1SA H 0.2799 0.6343 0.8315 0.218 Uiso 0.50 1 calc PR B 1
H1SB H 0.2097 0.6899 0.8583 0.218 Uiso 0.50 1 calc PR B 1
H1SC H 0.2180 0.6769 0.7727 0.218 Uiso 0.50 1 calc PR B 1
C2SA C 0.1532(13) 0.5959(11) 0.822(2) 0.182(5) Uiso 0.50 1 d PD B 1
H2SA H 0.1588 0.5717 0.8701 0.218 Uiso 0.50 1 calc PR B 1
H2SB H 0.1647 0.5605 0.7839 0.218 Uiso 0.50 1 calc PR B 1
C3SA C 0.0602(13) 0.6240(13) 0.8085(14) 0.182(5) Uiso 0.50 1 d PD B 1
H3SA H 0.0578 0.6741 0.8245 0.218 Uiso 0.50 1 calc PR B 1
H3SB H 0.0426 0.6222 0.7555 0.218 Uiso 0.50 1 calc PR B 1
C4SA C -0.0023(13) 0.5801(14) 0.8500(17) 0.182(5) Uiso 0.50 1 d PD B 1
H4SA H -0.0492 0.5609 0.8156 0.218 Uiso 0.50 1 calc PR B 1
H4SB H -0.0301 0.6103 0.8861 0.218 Uiso 0.50 1 calc PR B 1
C5SA C 0.0471(17) 0.5189(14) 0.8894(16) 0.182(5) Uiso 0.50 1 d PD B 1
H5SA H 0.0072 0.4931 0.9196 0.218 Uiso 0.50 1 calc PR B 1
H5SB H 0.0963 0.5379 0.9206 0.218 Uiso 0.50 1 calc PR B 1
H5SC H 0.0696 0.4865 0.8532 0.218 Uiso 0.50 1 calc PR B 1
C1SB C 0.0049(17) 0.5556(17) 0.8866(14) 0.197(6) Uiso 0.50 1 d PD C 2
H1SD H -0.0161 0.5661 0.9348 0.236 Uiso 0.50 1 calc PR C 2
H1SE H -0.0394 0.5278 0.8580 0.236 Uiso 0.50 1 calc PR C 2
H1SF H 0.0155 0.6001 0.8610 0.236 Uiso 0.50 1 calc PR C 2
C2SB C 0.0905(17) 0.5131(15) 0.8959(13) 0.197(6) Uiso 0.50 1 d PD C 2
H2SC H 0.0786 0.4639 0.9116 0.236 Uiso 0.50 1 calc PR C 2
H2SD H 0.1315 0.5355 0.9333 0.236 Uiso 0.50 1 calc PR C 2
C3SB C 0.1303(14) 0.5131(11) 0.8201(14) 0.197(6) Uiso 0.50 1 d PD C 2
H3SC H 0.1838 0.4833 0.8213 0.236 Uiso 0.50 1 calc PR C 2
H3SD H 0.0874 0.4947 0.7818 0.236 Uiso 0.50 1 calc PR C 2
C4SB C 0.1531(15) 0.5917(14) 0.8049(17) 0.197(6) Uiso 0.50 1 d PD C 2
H4SC H 0.1671 0.6170 0.8516 0.236 Uiso 0.50 1 calc PR C 2
H4SD H 0.2049 0.5943 0.7754 0.236 Uiso 0.50 1 calc PR C 2
C5SB C 0.0748(18) 0.6261(13) 0.7637(13) 0.197(6) Uiso 0.50 1 d PD C 2
H5SD H 0.0925 0.6717 0.7437 0.236 Uiso 0.50 1 calc PR C 2
H5SE H 0.0283 0.6339 0.7971 0.236 Uiso 0.50 1 calc PR C 2
H5SF H 0.0530 0.5950 0.7236 0.236 Uiso 0.50 1 calc PR C 2

loop_
_atom_site_aniso_label
_atom_site_aniso_U_11
_atom_site_aniso_U_22
_atom_site_aniso_U_33
_atom_site_aniso_U_23
_atom_site_aniso_U_13
_atom_site_aniso_U_12
Os 0.02467(8) 0.02799(8) 0.02388(8) 0.00141(4) 0.00312(5) -0.00477(4)
Rh 0.02174(12) 0.03155(13) 0.02334(12) -0.00176(9) 0.00400(9) -0.00030(9)
P1 0.0227(4) 0.0303(4) 0.0223(4) -0.0006(3) 0.0040(3) -0.0045(3)
P2 0.0271(4) 0.0288(4) 0.0229(4) -0.0005(3) 0.0066(3) -0.0002(3)
P3 0.0276(4) 0.0306(4) 0.0315(4) -0.0034(3) 0.0056(3) -0.0061(3)
P4 0.0217(4) 0.0402(5) 0.0312(4) -0.0060(4) 0.0041(3) -0.0028(3)
O1 0.0536(19) 0.070(2) 0.0374(16) -0.0009(13) 0.0197(14) -0.0149(14)
O2 0.064(2) 0.063(2) 0.095(3) 0.027(2) -0.008(2) 0.0126(18)
O3 0.068(2) 0.0493(18) 0.080(2) 0.0107(17) -0.0032(18) 0.0170(16)
C1 0.0332(18) 0.0410(18) 0.0302(18) 0.0023(15) 0.0065(14) -0.0116(15)
C2 0.040(2) 0.041(2) 0.046(2) 0.0107(17) -0.0018(17) -0.0021(16)
C3 0.0309(17) 0.0406(19) 0.0389(19) -0.0017(15) 0.0039(14) 0.0019(14)
C4 0.0354(18) 0.0274(16) 0.0294(17) 0.0012(12) 0.0078(14) -0.0019(12)
C5 0.0245(14) 0.0288(15) 0.0236(14) -0.0006(12) 0.0067(11) 0.0001(11)
C6 0.0277(16) 0.0362(18) 0.049(2) -0.0059(16) 0.0096(15) -0.0087(14)
C11 0.0295(16) 0.0399(18) 0.0271(16) -0.0065(13) 0.0070(13) -0.0139(13)
C12 0.052(2) 0.052(2) 0.0297(18) -0.0040(17) 0.0075(16) -0.0122(19)
C13 0.082(3) 0.079(3) 0.0255(19) -0.010(2) 0.011(2) -0.020(3)
C14 0.061(3) 0.073(3) 0.049(3) -0.028(2) 0.024(2) -0.016(2)
C15 0.035(2) 0.059(3) 0.056(3) -0.024(2) 0.0170(18) -0.0104(18)
C16 0.0291(17) 0.045(2) 0.0390(19) -0.0119(16) 0.0054(14) -0.0070(14)
C21 0.0251(15) 0.0429(18) 0.0245(15) 0.0031(13) 0.0013(12) -0.0052(13)
C22 0.0316(19) 0.046(2) 0.056(3) 0.0059(19) 0.0033(17) -0.0039(16)
C23 0.031(2) 0.057(3) 0.070(3) 0.010(2) 0.0028(19) 0.0051(18)
C24 0.0248(18) 0.070(3) 0.054(2) 0.004(2) 0.0033(17) -0.0059(18)
C25 0.0319(18) 0.054(2) 0.044(2) -0.0029(18) 0.0066(16) -0.0145(16)
C26 0.0314(17) 0.0423(19) 0.0370(18) -0.0043(15) 0.0059(14) -0.0096(14)
C31 0.0314(17) 0.0416(19) 0.0267(16) 0.0040(13) 0.0107(13) 0.0025(14)
C32 0.057(3) 0.055(3) 0.056(3) -0.003(2) 0.029(2) 0.008(2)
C33 0.073(4) 0.090(4) 0.082(4) 0.007(3) 0.055(3) 0.025(3)
C34 0.048(3) 0.106(5) 0.086(4) 0.027(4) 0.043(3) 0.008(3)
C35 0.040(2) 0.079(3) 0.061(3) 0.018(3) 0.017(2) -0.012(2)
C36 0.0338(18) 0.049(2) 0.042(2) 0.0048(17) 0.0097(15) -0.0050(16)
C41 0.0336(17) 0.0393(18) 0.0236(15) -0.0015(13) 0.0055(13) 0.0026(13)
C42 0.062(3) 0.050(2) 0.038(2) -0.0019(18) -0.006(2) -0.010(2)
C43 0.078(4) 0.079(4) 0.043(3) -0.006(2) -0.018(2) -0.018(3)
C44 0.065(3) 0.091(4) 0.036(2) 0.008(2) -0.011(2) 0.002(3)
C45 0.078(3) 0.066(3) 0.050(3) 0.020(2) -0.011(2) 0.004(3)
C46 0.062(3) 0.045(2) 0.045(2) 0.0062(18) -0.011(2) -0.0048(19)
C51 0.0383(19) 0.0308(17) 0.046(2) -0.0008(15) 0.0133(16) -0.0076(14)
C52 0.072(3) 0.046(2) 0.046(2) 0.0075(19) 0.006(2) -0.021(2)
C53 0.087(4) 0.054(3) 0.059(3) 0.019(2) 0.003(3) -0.018(3)
C54 0.081(4) 0.043(2) 0.080(4) 0.013(2) 0.028(3) -0.014(2)
C55 0.073(3) 0.038(2) 0.082(4) -0.006(2) 0.023(3) -0.019(2)
C56 0.050(2) 0.040(2) 0.059(3) -0.0054(19) 0.012(2) -0.0135(18)
C61 0.0328(17) 0.0271(15) 0.0385(18) -0.0061(13) 0.0036(14) -0.0048(13)
C62 0.040(2) 0.044(2) 0.048(2) -0.0087(17) -0.0023(17) 0.0017(16)
C63 0.064(3) 0.049(2) 0.044(2) -0.0105(19) -0.013(2) -0.002(2)
C64 0.078(3) 0.039(2) 0.038(2) -0.0101(17) 0.009(2) -0.008(2)
C65 0.052(2) 0.0317(18) 0.045(2) -0.0080(16) 0.0146(18) -0.0068(16)
C66 0.0364(18) 0.0276(16) 0.0421(19) -0.0060(14) 0.0047(15) -0.0040(13)
C71A 0.023(9) 0.071(10) 0.042(12) -0.004(7) -0.017(8) 0.003(7)
C72A 0.034(7) 0.115(13) 0.122(14) 0.002(10) -0.023(8) -0.016(7)
C73A 0.053(9) 0.164(19) 0.17(2) -0.075(16) -0.069(12) -0.001(10)
C74A 0.093(14) 0.125(15) 0.098(14) -0.060(12) -0.066(12) 0.039(11)
C75A 0.089(4) 0.101(6) 0.052(3) -0.017(3) -0.032(3) 0.014(4)
C76A 0.056(3) 0.023(8) 0.043(3) -0.015(5) -0.009(2) 0.005(3)
C71B 0.039(12) 0.073(11) 0.058(15) -0.019(9) 0.009(9) -0.001(8)
C72B 0.030(5) 0.23(2) 0.057(7) -0.010(11) -0.003(5) 0.028(10)
C73B 0.029(6) 0.39(4) 0.078(10) -0.053(18) -0.020(6) 0.010(13)
C74B 0.058(10) 0.24(3) 0.068(11) -0.039(13) -0.037(8) 0.043(14)
C75B 0.089(4) 0.101(6) 0.052(3) -0.017(3) -0.032(3) 0.014(4)
C76B 0.056(3) 0.023(8) 0.043(3) -0.015(5) -0.009(2) 0.005(3)
C81 0.0272(16) 0.0445(19) 0.0370(18) -0.0009(15) 0.0102(14) 0.0038(14)
C82 0.042(2) 0.049(2) 0.043(2) -0.0064(17) 0.0168(17) -0.0002(17)
C83 0.073(3) 0.064(3) 0.053(3) -0.016(2) 0.024(2) 0.007(2)
C84 0.079(4) 0.078(4) 0.059(3) -0.005(3) 0.042(3) 0.021(3)
C85 0.057(3) 0.085(4) 0.070(3) 0.012(3) 0.040(3) 0.006(3)
C86 0.045(2) 0.057(3) 0.066(3) -0.003(2) 0.027(2) -0.007(2)

loop_
_atom_type_symbol
_atom_type_description
_atom_type_scat_dispersion_real
_atom_type_scat_dispersion_imag
_atom_type_scat_source
C C 0.0033 0.0016 'International Tables Vol C Tables 4.2.6.8 and 6.1.1.4'
H H 0.0000 0.0000 'International Tables Vol C Tables 4.2.6.8 and 6.1.1.4'
O O 0.0106 0.0060 'International Tables Vol C Tables 4.2.6.8 and 6.1.1.4'
P P 0.1023 0.0942 'International Tables Vol C Tables 4.2.6.8 and 6.1.1.4'
Rh Rh -1.1178 0.9187 'International Tables Vol C Tables 4.2.6.8 and 6.1.1.4'
Os Os -1.2165 7.6030 'International Tables Vol C Tables 4.2.6.8 and 6.1.1.4'

loop_
_geom_angle_atom_site_label_1
_geom_angle_atom_site_label_2
_geom_angle_atom_site_label_3
_geom_angle
C1 Os C2 99.83(18)
C1 Os C4 166.99(15)
C2 Os C4 92.06(16)
C1 Os P1 90.63(11)
C2 Os P1 105.28(12)
C4 Os P1 81.10(9)
C1 Os P3 88.95(11)
C2 Os P3 98.42(13)
C4 Os P3 94.53(9)
P1 Os P3 156.01(3)
C1 Os Rh 85.98(12)
C2 Os Rh 170.86(12)
C4 Os Rh 81.58(9)
P1 Os Rh 67.38(2)
P3 Os Rh 88.67(3)
C3 Rh C5 93.87(14)
C3 Rh P4 95.07(12)
C5 Rh P4 171.04(9)
C3 Rh Os 172.48(11)
C5 Rh Os 78.61(8)
P4 Rh Os 92.44(3)
C5 P1 C11 107.02(16)
C5 P1 C21 108.01(14)
C11 P1 C21 102.03(15)
C5 P1 Os 99.97(11)
C11 P1 Os 117.51(11)
C21 P1 Os 121.40(12)
C5 P2 C4 107.62(16)
C5 P2 C41 111.27(16)
C4 P2 C41 113.17(17)
C5 P2 C31 111.72(16)
C4 P2 C31 110.48(17)
C41 P2 C31 102.62(16)
C61 P3 C6 106.41(18)
C61 P3 C51 101.08(17)
C6 P3 C51 100.07(17)
C61 P3 Os 117.87(11)
C6 P3 Os 111.73(12)
C51 P3 Os 117.58(13)
C81 P4 C71A 105.4(4)
C81 P4 C71B 103.0(4)
C81 P4 C6 100.94(18)
C71A P4 C6 100.4(4)
C71B P4 C6 104.8(5)
C81 P4 Rh 114.54(13)
C71A P4 Rh 116.0(5)
C71B P4 Rh 114.2(5)
C6 P4 Rh 117.47(11)
O1 C1 Os 177.6(3)
O2 C2 Os 175.5(4)
O3 C3 Rh 177.9(4)
P2 C4 Os 110.90(16)
P2 C5 P1 107.47(17)
P2 C5 Rh 97.31(14)
P1 C5 Rh 91.65(13)
P3 C6 P4 111.19(18)
C16 C11 C12 119.0(3)
C16 C11 P1 123.4(3)
C12 C11 P1 117.5(3)
C13 C12 C11 120.2(4)
C14 C13 C12 120.2(4)
C13 C14 C15 120.1(4)
C14 C15 C16 119.8(5)
C11 C16 C15 120.7(4)
C26 C21 C22 119.1(3)
C26 C21 P1 119.9(3)
C22 C21 P1 120.5(3)
C21 C22 C23 120.2(4)
C24 C23 C22 120.1(4)
C25 C24 C23 119.7(4)
C24 C25 C26 120.5(4)
C25 C26 C21 120.4(4)
C36 C31 C32 118.4(4)
C36 C31 P2 122.2(3)
C32 C31 P2 119.4(3)
C33 C32 C31 120.2(5)
C34 C33 C32 120.4(5)
C33 C34 C35 120.9(4)
C34 C35 C36 119.2(5)
C31 C36 C35 121.0(4)
C42 C41 C46 119.2(4)
C42 C41 P2 122.5(3)
C46 C41 P2 118.3(3)
C41 C42 C43 120.3(5)
C44 C43 C42 120.6(5)
C43 C44 C45 119.1(4)
C44 C45 C46 120.8(5)
C41 C46 C45 119.9(4)
C52 C51 C56 118.9(4)
C52 C51 P3 119.7(3)
C56 C51 P3 121.3(3)
C53 C52 C51 120.4(4)
C54 C53 C52 120.3(5)
C55 C54 C53 119.6(5)
C54 C55 C56 120.8(5)
C55 C56 C51 120.0(5)
C62 C61 C66 117.9(3)
C62 C61 P3 125.2(3)
C66 C61 P3 116.8(3)
C61 C62 C63 120.7(4)
C64 C63 C62 120.8(4)
C63 C64 C65 119.6(4)
C66 C65 C64 119.7(4)
C65 C66 C61 121.4(4)
C72A C71A C76A 120.0
C72A C71A P4 122.2(8)
C76A C71A P4 117.7(8)
C71A C72A C73A 120.0
C74A C73A C72A 120.0
C75A C74A C73A 120.0
C74A C75A C76A 120.0
C75A C76A C71A 120.0
C72B C71B C76B 120.0
C72B C71B P4 123.1(8)
C76B C71B P4 116.8(8)
C73B C72B C71B 120.0
C72B C73B C74B 120.0
C75B C74B C73B 120.0
C74B C75B C76B 120.0
C75B C76B C71B 120.0
C82 C81 C86 118.4(4)
C82 C81 P4 117.9(3)
C86 C81 P4 123.6(3)
C81 C82 C83 121.1(4)
C84 C83 C82 119.5(5)
C85 C84 C83 120.2(4)
C84 C85 C86 120.9(5)
C85 C86 C81 119.9(5)
C1SA C2SA C3SA 112.3(10)
C4SA C3SA C2SA 110.1(9)
C3SA C4SA C5SA 110.0(9)
C1SB C2SB C3SB 106.4(9)
C4SB C3SB C2SB 105.5(9)
C5SB C4SB C3SB 108.7(9)

loop_
_geom_bond_atom_site_label_1
_geom_bond_atom_site_label_2
_geom_bond_distance
Os C1 1.889(4)
Os C2 1.899(4)
Os C4 2.241(4)
Os P1 2.3214(8)
Os P3 2.3389(9)
Os Rh 2.7679(4)
Rh C3 1.852(4)
Rh C5 2.170(3)
Rh P4 2.2419(9)
P1 C5 1.782(3)
P1 C11 1.819(3)
P1 C21 1.845(3)
P2 C5 1.752(3)
P2 C4 1.786(3)
P2 C41 1.812(4)
P2 C31 1.819(3)
P3 C61 1.817(4)
P3 C6 1.836(4)
P3 C51 1.839(4)
P4 C81 1.834(4)
P4 C71A 1.839(10)
P4 C71B 1.860(10)
P4 C6 1.861(4)
O1 C1 1.148(5)
O2 C2 1.158(5)
O3 C3 1.143(5)
C11 C16 1.388(5)
C11 C12 1.399(5)
C12 C13 1.398(6)
C13 C14 1.384(8)
C14 C15 1.385(7)
C15 C16 1.401(5)
C21 C26 1.392(5)
C21 C22 1.393(6)
C22 C23 1.395(6)
C23 C24 1.389(7)
C24 C25 1.378(6)
C25 C26 1.389(5)
C31 C36 1.380(5)
C31 C32 1.389(5)
C32 C33 1.387(7)
C33 C34 1.344(9)
C34 C35 1.377(8)
C35 C36 1.382(5)
C41 C42 1.380(6)
C41 C46 1.388(6)
C42 C43 1.390(6)
C43 C44 1.376(8)
C44 C45 1.378(8)
C45 C46 1.391(6)
C51 C52 1.386(6)
C51 C56 1.396(5)
C52 C53 1.386(6)
C53 C54 1.382(8)
C54 C55 1.371(8)
C55 C56 1.385(7)
C61 C62 1.391(5)
C61 C66 1.400(5)
C62 C63 1.394(6)
C63 C64 1.376(7)
C64 C65 1.391(6)
C65 C66 1.389(5)
C71A C72A 1.3900
C71A C76A 1.3900
C72A C73A 1.3900
C73A C74A 1.3900
C74A C75A 1.3900
C75A C76A 1.3900
C71B C72B 1.3900
C71B C76B 1.3900
C72B C73B 1.3900
C73B C74B 1.3900
C74B C75B 1.3900
C75B C76B 1.3900
C81 C82 1.391(6)
C81 C86 1.394(5)
C82 C83 1.391(6)
C83 C84 1.378(8)
C84 C85 1.365(9)
C85 C86 1.393(7)
C1SA C2SA 1.516(10)
C2SA C3SA 1.521(10)
C3SA C4SA 1.508(9)
C4SA C5SA 1.533(10)
C1SB C2SB 1.533(10)
C2SB C3SB 1.554(10)
C3SB C4SB 1.552(10)
C4SB C5SB 1.515(10)

loop_
_geom_torsion_atom_site_label_1
_geom_torsion_atom_site_label_2
_geom_torsion_atom_site_label_3
_geom_torsion_atom_site_label_4
_geom_torsion
C1 Os Rh C3 -118.4(9)
C2 Os Rh C3 11.5(13)
C4 Os Rh C3 57.8(9)
P1 Os Rh C3 -26.0(9)
P3 Os Rh C3 152.6(9)
C1 Os Rh C5 -120.58(14)
C2 Os Rh C5 9.3(9)
C4 Os Rh C5 55.59(12)
P1 Os Rh C5 -28.22(8)
P3 Os Rh C5 150.38(8)
C1 Os Rh P4 59.02(11)
C2 Os Rh P4 -171.1(8)
C4 Os Rh P4 -124.81(10)
P1 Os Rh P4 151.38(3)
P3 Os Rh P4 -30.02(3)
C1 Os P1 C5 120.34(16)
C2 Os P1 C5 -139.28(17)
C4 Os P1 C5 -49.57(14)
P3 Os P1 C5 31.51(13)
Rh Os P1 C5 34.96(10)
C1 Os P1 C11 5.09(18)
C2 Os P1 C11 105.47(19)
C4 Os P1 C11 -164.82(17)
P3 Os P1 C11 -83.74(16)
Rh Os P1 C11 -80.29(14)
C1 Os P1 C21 -121.29(18)
C2 Os P1 C21 -20.91(19)
C4 Os P1 C21 68.80(16)
P3 Os P1 C21 149.88(13)
Rh Os P1 C21 153.33(13)
C1 Os P3 C61 -167.17(18)
C2 Os P3 C61 93.05(19)
C4 Os P3 C61 0.28(16)
P1 Os P3 C61 -77.98(15)
Rh Os P3 C61 -81.17(13)
C1 Os P3 C6 -43.47(19)
C2 Os P3 C6 -143.3(2)
C4 Os P3 C6 123.98(17)
P1 Os P3 C6 45.72(17)
Rh Os P3 C6 42.53(15)
C1 Os P3 C51 71.41(19)
C2 Os P3 C51 -28.38(19)
C4 Os P3 C51 -121.15(16)
P1 Os P3 C51 160.59(14)
Rh Os P3 C51 157.41(14)
C3 Rh P4 C81 78.99(18)
C5 Rh P4 C81 -98.1(6)
Os Rh P4 C81 -100.67(14)
C3 Rh P4 C71A -44.2(4)
C5 Rh P4 C71A 138.7(7)
Os Rh P4 C71A 136.2(4)
C3 Rh P4 C71B -39.5(4)
C5 Rh P4 C71B 143.4(7)
Os Rh P4 C71B 140.9(4)
C3 Rh P4 C6 -162.82(19)
C5 Rh P4 C6 20.0(6)
Os Rh P4 C6 17.52(15)
C2 Os C1 O1 -101(10)
C4 Os C1 O1 55(10)
P1 Os C1 O1 5(10)
P3 Os C1 O1 161(10)
Rh Os C1 O1 72(10)
C1 Os C2 O2 7(5)
C4 Os C2 O2 -168(5)
P1 Os C2 O2 -87(5)
P3 Os C2 O2 97(5)
Rh Os C2 O2 -122(5)
C5 Rh C3 O3 33(10)
P4 Rh C3 O3 -147(10)
Os Rh C3 O3 30(11)
C5 P2 C4 Os -10.3(2)
C41 P2 C4 Os 113.07(18)
C31 P2 C4 Os -132.50(18)
C1 Os C4 P2 -16.0(7)
C2 Os C4 P2 140.2(2)
P1 Os C4 P2 35.07(16)
P3 Os C4 P2 -121.17(17)
Rh Os C4 P2 -33.19(16)
C4 P2 C5 P1 -30.5(2)
C41 P2 C5 P1 -155.03(16)
C31 P2 C5 P1 90.93(19)
C4 P2 C5 Rh 63.54(18)
C41 P2 C5 Rh -60.97(18)
C31 P2 C5 Rh -175.01(14)
C11 P1 C5 P2 178.71(15)
C21 P1 C5 P2 -72.1(2)
Os P1 C5 P2 55.74(15)
C11 P1 C5 Rh 80.52(14)
C21 P1 C5 Rh -170.29(13)
Os P1 C5 Rh -42.45(10)
C3 Rh C5 P2 107.10(17)
P4 Rh C5 P2 -75.8(6)
Os Rh C5 P2 -73.19(11)
C3 Rh C5 P1 -145.05(15)
P4 Rh C5 P1 32.1(6)
Os Rh C5 P1 34.66(9)
C61 P3 C6 P4 91.5(2)
C51 P3 C6 P4 -163.7(2)
Os P3 C6 P4 -38.4(2)
C81 P4 C6 P3 134.4(2)
C71A P4 C6 P3 -117.5(5)
C71B P4 C6 P3 -118.8(5)
Rh P4 C6 P3 9.2(3)
C5 P1 C11 C16 -11.3(3)
C21 P1 C11 C16 -124.6(3)
Os P1 C11 C16 100.0(3)
C5 P1 C11 C12 173.5(3)
C21 P1 C11 C12 60.1(3)
Os P1 C11 C12 -75.2(3)
C16 C11 C12 C13 -0.6(6)
P1 C11 C12 C13 174.9(3)
C11 C12 C13 C14 0.4(7)
C12 C13 C14 C15 -0.5(7)
C13 C14 C15 C16 0.7(7)
C12 C11 C16 C15 0.8(5)
P1 C11 C16 C15 -174.4(3)
C14 C15 C16 C11 -0.9(6)
C5 P1 C21 C26 -63.3(3)
C11 P1 C21 C26 49.2(3)
Os P1 C21 C26 -177.7(2)
C5 P1 C21 C22 108.5(3)
C11 P1 C21 C22 -138.9(3)
Os P1 C21 C22 -5.8(4)
C26 C21 C22 C23 1.4(6)
P1 C21 C22 C23 -170.5(4)
C21 C22 C23 C24 -0.4(7)
C22 C23 C24 C25 -0.6(7)
C23 C24 C25 C26 0.7(7)
C24 C25 C26 C21 0.3(6)
C22 C21 C26 C25 -1.3(6)
P1 C21 C26 C25 170.6(3)
C5 P2 C31 C36 18.4(4)
C4 P2 C31 C36 138.1(3)
C41 P2 C31 C36 -100.9(3)
C5 P2 C31 C32 -162.4(3)
C4 P2 C31 C32 -42.7(4)
C41 P2 C31 C32 78.3(4)
C36 C31 C32 C33 0.0(7)
P2 C31 C32 C33 -179.2(4)
C31 C32 C33 C34 0.2(9)
C32 C33 C34 C35 -0.7(10)
C33 C34 C35 C36 1.1(9)
C32 C31 C36 C35 0.4(6)
P2 C31 C36 C35 179.6(3)
C34 C35 C36 C31 -0.9(7)
C5 P2 C41 C42 122.1(4)
C4 P2 C41 C42 0.7(4)
C31 P2 C41 C42 -118.3(4)
C5 P2 C41 C46 -59.7(4)
C4 P2 C41 C46 179.0(3)
C31 P2 C41 C46 59.9(4)
C46 C41 C42 C43 1.3(7)
P2 C41 C42 C43 179.5(4)
C41 C42 C43 C44 -0.4(9)
C42 C43 C44 C45 -0.1(9)
C43 C44 C45 C46 -0.3(9)
C42 C41 C46 C45 -1.7(7)
P2 C41 C46 C45 180.0(4)
C44 C45 C46 C41 1.2(8)
C61 P3 C51 C52 -152.0(4)
C6 P3 C51 C52 98.9(4)
Os P3 C51 C52 -22.2(4)
C61 P3 C51 C56 30.2(4)
C6 P3 C51 C56 -78.9(4)
Os P3 C51 C56 160.0(3)
C56 C51 C52 C53 -1.3(7)
P3 C51 C52 C53 -179.1(4)
C51 C52 C53 C54 -0.4(9)
C52 C53 C54 C55 1.4(9)
C53 C54 C55 C56 -0.8(8)
C54 C55 C56 C51 -0.9(8)
C52 C51 C56 C55 1.9(7)
P3 C51 C56 C55 179.7(4)
C6 P3 C61 C62 -6.8(4)
C51 P3 C61 C62 -110.9(4)
Os P3 C61 C62 119.6(3)
C6 P3 C61 C66 175.8(3)
C51 P3 C61 C66 71.7(3)
Os P3 C61 C66 -57.9(3)
C66 C61 C62 C63 1.1(6)
P3 C61 C62 C63 -176.4(3)
C61 C62 C63 C64 0.1(7)
C62 C63 C64 C65 -1.3(7)
C63 C64 C65 C66 1.3(6)
C64 C65 C66 C61 -0.1(6)
C62 C61 C66 C65 -1.1(5)
P3 C61 C66 C65 176.6(3)
C81 P4 C71A C72A 47.9(6)
C6 P4 C71A C72A -56.6(6)
Rh P4 C71A C72A 175.7(5)
C81 P4 C71A C76A -136.1(6)
C6 P4 C71A C76A 119.4(6)
Rh P4 C71A C76A -8.2(7)
C76A C71A C72A C73A 0.0
P4 C71A C72A C73A 176.0(9)
C71A C72A C73A C74A 0.0
C72A C73A C74A C75A 0.0
C73A C74A C75A C76A 0.0
C74A C75A C76A C71A 0.0
C72A C71A C76A C75A 0.0
P4 C71A C76A C75A -176.1(9)
C81 P4 C71B C72B 14.2(8)
C6 P4 C71B C72B -91.0(7)
Rh P4 C71B C72B 139.0(6)
C81 P4 C71B C76B -162.4(7)
C6 P4 C71B C76B 92.3(7)
Rh P4 C71B C76B -37.6(8)
C76B C71B C72B C73B 0.0
P4 C71B C72B C73B -176.5(11)
C71B C72B C73B C74B 0.0
C72B C73B C74B C75B 0.0
C73B C74B C75B C76B 0.0
C74B C75B C76B C71B 0.0
C72B C71B C76B C75B 0.0
P4 C71B C76B C75B 176.8(10)
C71A P4 C81 C82 118.1(5)
C71B P4 C81 C82 113.9(6)
C6 P4 C81 C82 -137.9(3)
Rh P4 C81 C82 -10.7(4)
C71A P4 C81 C86 -65.4(6)
C71B P4 C81 C86 -69.6(6)
C6 P4 C81 C86 38.6(4)
Rh P4 C81 C86 165.8(3)
C86 C81 C82 C83 0.1(7)
P4 C81 C82 C83 176.8(4)
C81 C82 C83 C84 0.8(8)
C82 C83 C84 C85 -0.7(9)
C83 C84 C85 C86 -0.1(9)
C84 C85 C86 C81 0.9(9)
C82 C81 C86 C85 -0.9(7)
P4 C81 C86 C85 -177.4(4)
C1SA C2SA C3SA C4SA -147(3)
C2SA C3SA C4SA C5SA -3(4)
C1SB C2SB C3SB C4SB 65(2)
C2SB C3SB C4SB C5SB -91.0(17)
